data_4519074
loop_
_publ_author_name
'Khade, Rahul L.'
'Abucayon, Erwin G.'
'Powell, Douglas R.'
'Richter-Addo, George B.'
'Zhang, Yong'

_publ_section_title
;
 Insights into the Observed trans-Bond Length Variations upon NO Binding
 to Ferric and Ferrous Porphyrins with Neutral Axial Ligands
;
_journal_issue 38
_journal_name_full 'ACS Omega'
_journal_page_first 24777
_journal_page_last 24787
_journal_paper_doi 10.1021/acsomega.1c03610
_journal_volume 6
_journal_year 2021
_chemical_formula_moiety 'C44 H56 Fe N8, F6 Sb'
_chemical_formula_sum 'C44 H56 F6 Fe N8 Sb'
_chemical_formula_weight 988.56
_space_group_crystal_system triclinic
_space_group_IT_number 2
_space_group_name_Hall '-P 1'
_space_group_name_H-M_alt 'P -1'
_atom_sites_solution_hydrogens mixed
_atom_sites_solution_primary dual
_atom_sites_solution_secondary difmap
_audit_creation_method SHELXL-2018/3
_cell_angle_alpha 75.3690(18)
_cell_angle_beta 88.5740(19)
_cell_angle_gamma 66.4191(18)
_cell_formula_units_Z 1
_cell_length_a 9.9783(12)
_cell_length_b 10.9280(13)
_cell_length_c 11.3674(14)
_cell_measurement_reflns_used 9325
_cell_measurement_temperature 100(2)
_cell_measurement_theta_max 30.89
_cell_measurement_theta_min 2.41
_cell_volume 1095.1(2)
_computing_cell_refinement 'SAINT (Bruker, 2007)'
_computing_data_collection 'APEX2 (Bruker, 2007)'
_computing_data_reduction 'SAINT (Bruker, 2007)'
_computing_molecular_graphics 'XP (Bruker, 2002)'
_computing_publication_material 'SHELXL-2014/7 (Sheldrick, 2015b)'
_computing_structure_refinement 'SHELXL-2014/7 (Sheldrick, 2015b)'
_computing_structure_solution 'SHELXT (Sheldrick, 2015a)'
_diffrn_ambient_temperature 100(2)
_diffrn_measured_fraction_theta_full 1.000
_diffrn_measured_fraction_theta_max 0.928
_diffrn_measurement_device_type 'Bruker APEX II ccd'
_diffrn_measurement_method '\w and \f scans'
_diffrn_radiation_type MoK\a
_diffrn_radiation_wavelength 0.71073
_diffrn_reflns_av_R_equivalents 0.0232
_diffrn_reflns_av_unetI/netI 0.0179
_diffrn_reflns_Laue_measured_fraction_full 1.000
_diffrn_reflns_Laue_measured_fraction_max 0.928
_diffrn_reflns_limit_h_max 14
_diffrn_reflns_limit_h_min -14
_diffrn_reflns_limit_k_max 15
_diffrn_reflns_limit_k_min -15
_diffrn_reflns_limit_l_max 16
_diffrn_reflns_limit_l_min -15
_diffrn_reflns_number 27350
_diffrn_reflns_point_group_measured_fraction_full 1.000
_diffrn_reflns_point_group_measured_fraction_max 0.928
_diffrn_reflns_theta_full 25.242
_diffrn_reflns_theta_max 31.043
_diffrn_reflns_theta_min 1.858
_diffrn_source 'fine-focus sealed tube'
_exptl_absorpt_coefficient_mu 1.015
_exptl_absorpt_correction_T_max 0.7462
_exptl_absorpt_correction_T_min 0.6376
_exptl_absorpt_correction_type multi-scan
_exptl_absorpt_process_details
; 
SADABS 2014/4 
;
_exptl_crystal_colour black
_exptl_crystal_density_diffrn 1.499
_exptl_crystal_description block
_exptl_crystal_F_000 507
_exptl_crystal_size_max 0.560
_exptl_crystal_size_mid 0.300
_exptl_crystal_size_min 0.160
_refine_diff_density_max 0.860
_refine_diff_density_min -0.903
_refine_diff_density_rms 0.071
_refine_ls_extinction_method none
_refine_ls_goodness_of_fit_ref 1.012
_refine_ls_hydrogen_treatment mixed
_refine_ls_matrix_type full
_refine_ls_number_parameters 316
_refine_ls_number_reflns 6507
_refine_ls_number_restraints 60
_refine_ls_restrained_S_all 1.043
_refine_ls_R_factor_all 0.0294
_refine_ls_R_factor_gt 0.0257
_refine_ls_shift/su_max 0.000
_refine_ls_shift/su_mean 0.000
_refine_ls_structure_factor_coef Fsqd
_refine_ls_weighting_details 'w=1/[\s^2^(Fo^2^)+(0.0420P)^2^+0.6400P] where P=(Fo^2^+2Fc^2^)/3'
_refine_ls_weighting_scheme calc
_refine_ls_wR_factor_gt 0.0673
_refine_ls_wR_factor_ref 0.0713
_reflns_Friedel_coverage 0.000
_reflns_number_gt 5940
_reflns_number_total 6507
_reflns_threshold_expression 'I > 2\s(I)'
_cod_data_source_file ao1c03610_si_004.cif
_cod_data_source_block 15069a
_cod_database_code 4519074
_shelx_space_group_comment
; 
The symmetry employed for this shelxl refinement is uniquely defined 
by the following loop, which should always be used as a source of 
symmetry information in preference to the above space-group names. 
They are only intended as comments. 
;
_shelx_estimated_absorpt_t_min 0.600
_shelx_estimated_absorpt_t_max 0.854

loop_
_space_group_symop_operation_xyz
'x, y, z'
'-x, -y, -z'

loop_
_atom_site_label
_atom_site_type_symbol
_atom_site_fract_x
_atom_site_fract_y
_atom_site_fract_z
_atom_site_U_iso_or_equiv
_atom_site_adp_type
_atom_site_occupancy
_atom_site_site_symmetry_order
_atom_site_calc_flag
_atom_site_refinement_flags_posn
_atom_site_refinement_flags_adp
_atom_site_refinement_flags_occupancy
_atom_site_disorder_assembly
_atom_site_disorder_group
Fe1 Fe 0.500000 0.500000 0.500000 0.01431(6) Uani 1 2 d S . P . .
N1 N 0.41901(13) 0.45965(11) 0.66053(10) 0.0168(2) Uani 1 1 d . . . . .
N2 N 0.57676(13) 0.29872(11) 0.50438(10) 0.0177(2) Uani 1 1 d . . . . .
N3 N 0.68427(14) 0.46817(12) 0.58660(11) 0.0187(2) Uani 1 1 d . . . . .
N4 N 0.88067(16) 0.37079(15) 0.71513(13) 0.0292(3) Uani 1 1 d . . . . .
H4 H 0.942(3) 0.314(3) 0.772(2) 0.048(7) Uiso 1 1 d . . . . .
C1 C 0.34643(17) 0.55264(14) 0.72702(12) 0.0203(3) Uani 1 1 d . . . . .
C2 C 0.30888(18) 0.48336(15) 0.84089(13) 0.0237(3) Uani 1 1 d D . . . .
C3 C 0.35980(16) 0.34655(14) 0.84305(13) 0.0199(2) Uani 1 1 d . . . . .
C4 C 0.42851(15) 0.33304(13) 0.73095(12) 0.0177(2) Uani 1 1 d . . . . .
C5 C 0.49669(16) 0.20847(13) 0.69974(12) 0.0192(2) Uani 1 1 d . . . . .
H5 H 0.495208 0.127843 0.755113 0.023 Uiso 1 1 calc R U . . .
C6 C 0.56647(16) 0.19257(13) 0.59458(13) 0.0191(2) Uani 1 1 d . . . . .
C7 C 0.63677(18) 0.06167(14) 0.56365(14) 0.0233(3) Uani 1 1 d . . . . .
C8 C 0.68733(19) 0.09066(15) 0.45183(15) 0.0275(3) Uani 1 1 d D . . . .
C9 C 0.65051(18) 0.23833(14) 0.41658(13) 0.0229(3) Uani 1 1 d . . . . .
C10 C 0.68602(19) 0.30699(15) 0.30882(14) 0.0254(3) Uani 1 1 d . . . . .
H10 H 0.736862 0.253388 0.255009 0.030 Uiso 1 1 calc R U . . .
C11 C 0.2163(3) 0.5576(3) 0.9306(2) 0.0237(6) Uani 0.708(5) 1 d D . P A 1
H11A H 0.164067 0.502895 0.976556 0.028 Uiso 0.708(5) 1 calc R U P A 1
H11B H 0.142128 0.649238 0.885477 0.028 Uiso 0.708(5) 1 calc R U P A 1
C12 C 0.3149(3) 0.5762(3) 1.0193(2) 0.0387(7) Uani 0.708(5) 1 d D . P A 1
H12A H 0.381051 0.485262 1.070063 0.058 Uiso 0.708(5) 1 d R U P A 1
H12B H 0.253909 0.631774 1.071591 0.058 Uiso 0.708(5) 1 d R U P A 1
H12C H 0.372728 0.623410 0.973311 0.058 Uiso 0.708(5) 1 d R U P A 1
C11' C 0.2664(5) 0.5359(7) 0.9540(4) 0.0179(13) Uani 0.292(5) 1 d D . P A 2
H11C H 0.291565 0.615691 0.950062 0.021 Uiso 0.292(5) 1 calc R U P A 2
H11D H 0.317763 0.461922 1.028628 0.021 Uiso 0.292(5) 1 calc R U P A 2
C12' C 0.1000(4) 0.5796(6) 0.9538(5) 0.0262(13) Uani 0.292(5) 1 d D . P A 2
H12D H 0.050454 0.660940 0.885196 0.039 Uiso 0.292(5) 1 d R U P A 2
H12E H 0.067320 0.602463 1.030547 0.039 Uiso 0.292(5) 1 d R U P A 2
H12F H 0.075802 0.503442 0.945600 0.039 Uiso 0.292(5) 1 d R U P A 2
C13 C 0.35227(19) 0.22990(16) 0.94233(14) 0.0259(3) Uani 1 1 d . . . . .
H13A H 0.342125 0.160884 0.905284 0.031 Uiso 1 1 calc R U . . .
H13B H 0.264067 0.266256 0.986232 0.031 Uiso 1 1 calc R U . . .
C14 C 0.4880(2) 0.15879(18) 1.03338(15) 0.0349(4) Uani 1 1 d . . . . .
H14A H 0.575831 0.123742 0.990208 0.052 Uiso 1 1 d R U . . .
H14B H 0.479848 0.081512 1.094694 0.052 Uiso 1 1 d R U . . .
H14C H 0.495482 0.225474 1.073683 0.052 Uiso 1 1 d R U . . .
C15 C 0.6531(2) -0.07685(14) 0.64345(15) 0.0278(3) Uani 1 1 d . . . . .
H15A H 0.669801 -0.141692 0.592109 0.033 Uiso 1 1 calc R U . . .
H15B H 0.560688 -0.066753 0.682212 0.033 Uiso 1 1 calc R U . . .
C16 C 0.7802(2) -0.13842(17) 0.74316(18) 0.0363(4) Uani 1 1 d . . . . .
H16A H 0.871788 -0.147053 0.705417 0.054 Uiso 1 1 d R U . . .
H16B H 0.788729 -0.230048 0.790364 0.054 Uiso 1 1 d R U . . .
H16C H 0.761285 -0.077523 0.797436 0.054 Uiso 1 1 d R U . . .
C17 C 0.7609(2) -0.00761(19) 0.37401(19) 0.0243(4) Uani 0.818(5) 1 d D . P B 1
H17A H 0.730231 0.041460 0.286761 0.029 Uiso 0.818(5) 1 calc R U P B 1
H17B H 0.730224 -0.085632 0.394554 0.029 Uiso 0.818(5) 1 calc R U P B 1
C18 C 0.9282(2) -0.0634(3) 0.3960(2) 0.0399(6) Uani 0.818(5) 1 d D . P B 1
H18A H 0.957770 0.014303 0.379275 0.060 Uiso 0.818(5) 1 d R U P B 1
H18B H 0.974861 -0.122536 0.341790 0.060 Uiso 0.818(5) 1 d R U P B 1
H18C H 0.958862 -0.117518 0.481115 0.060 Uiso 0.818(5) 1 d R U P B 1
C17' C 0.8179(6) -0.0137(7) 0.4052(7) 0.0203(18) Uani 0.182(5) 1 d D U P B 2
H17C H 0.880166 0.031195 0.361296 0.024 Uiso 0.182(5) 1 calc R U P B 2
H17D H 0.878825 -0.092157 0.473718 0.024 Uiso 0.182(5) 1 calc R U P B 2
C18' C 0.7483(9) -0.0635(9) 0.3186(7) 0.029(2) Uani 0.182(5) 1 d D . P B 2
H18D H 0.676432 -0.095327 0.360446 0.043 Uiso 0.182(5) 1 d R U P B 2
H18E H 0.825109 -0.140006 0.293986 0.043 Uiso 0.182(5) 1 d R U P B 2
H18F H 0.699167 0.012862 0.246157 0.043 Uiso 0.182(5) 1 d R U P B 2
C19 C 0.76126(18) 0.35851(16) 0.67638(14) 0.0260(3) Uani 1 1 d . . . . .
H19 H 0.735992 0.282231 0.708783 0.031 Uiso 1 1 calc R U . . .
C20 C 0.75909(19) 0.55325(16) 0.56819(15) 0.0280(3) Uani 1 1 d . . . . .
H20 H 0.729319 0.640048 0.509033 0.034 Uiso 1 1 calc R U . . .
C21 C 0.8818(2) 0.49409(17) 0.64748(16) 0.0309(3) Uani 1 1 d . . . . .
C22 C 1.0006(2) 0.5385(2) 0.6662(2) 0.0499(6) Uani 1 1 d . . . . .
H22A H 0.985778 0.624167 0.603832 0.075 Uiso 1 1 d R U . . .
H22B H 1.095811 0.465896 0.659770 0.075 Uiso 1 1 d R U . . .
H22C H 0.998438 0.554661 0.747324 0.075 Uiso 1 1 d R U . . .
Sb1 Sb 0.000000 0.000000 0.000000 0.01947(5) Uani 1 2 d S . P . .
F1 F 0.05685(11) 0.14413(10) -0.07794(9) 0.0312(2) Uani 1 1 d . . . . .
F2 F 0.16996(12) -0.08500(11) 0.10787(10) 0.0366(2) Uani 1 1 d . . . . .
F3 F -0.09917(14) 0.10109(13) 0.10842(11) 0.0429(3) Uani 1 1 d . . . . .

loop_
_atom_site_aniso_label
_atom_site_aniso_U_11
_atom_site_aniso_U_22
_atom_site_aniso_U_33
_atom_site_aniso_U_23
_atom_site_aniso_U_13
_atom_site_aniso_U_12
Fe1 0.02001(13) 0.00827(11) 0.01085(11) -0.00105(8) -0.00069(9) -0.00268(9)
N1 0.0231(5) 0.0108(5) 0.0129(5) -0.0020(4) 0.0006(4) -0.0039(4)
N2 0.0254(6) 0.0095(4) 0.0142(5) -0.0019(4) 0.0007(4) -0.0037(4)
N3 0.0240(5) 0.0130(5) 0.0150(5) -0.0020(4) -0.0018(4) -0.0041(4)
N4 0.0301(7) 0.0237(6) 0.0243(6) 0.0001(5) -0.0101(5) -0.0045(5)
C1 0.0289(7) 0.0163(6) 0.0147(6) -0.0045(5) 0.0045(5) -0.0083(5)
C2 0.0359(8) 0.0201(6) 0.0178(6) -0.0059(5) 0.0074(6) -0.0138(6)
C3 0.0260(6) 0.0176(6) 0.0160(6) -0.0025(5) 0.0021(5) -0.0098(5)
C4 0.0206(6) 0.0144(5) 0.0146(5) -0.0006(4) -0.0004(4) -0.0056(5)
C5 0.0253(6) 0.0114(5) 0.0170(6) 0.0005(4) -0.0004(5) -0.0059(5)
C6 0.0253(6) 0.0102(5) 0.0178(6) -0.0017(4) -0.0012(5) -0.0042(5)
C7 0.0328(7) 0.0107(5) 0.0224(6) -0.0032(5) 0.0029(5) -0.0056(5)
C8 0.0400(9) 0.0118(6) 0.0270(7) -0.0060(5) 0.0083(6) -0.0068(6)
C9 0.0343(7) 0.0114(6) 0.0191(6) -0.0043(5) 0.0038(5) -0.0054(5)
C10 0.0397(8) 0.0148(6) 0.0203(6) -0.0076(5) 0.0087(6) -0.0082(6)
C11 0.0277(15) 0.0239(14) 0.0206(12) -0.0072(11) 0.0065(10) -0.0109(12)
C12 0.0452(15) 0.0462(15) 0.0279(12) -0.0207(11) 0.0042(10) -0.0154(12)
C11' 0.025(3) 0.014(3) 0.011(2) -0.0006(19) 0.001(2) -0.006(2)
C12' 0.015(2) 0.032(3) 0.032(3) -0.017(2) 0.0031(18) -0.0060(19)
C13 0.0373(8) 0.0205(6) 0.0214(7) -0.0027(5) 0.0080(6) -0.0154(6)
C14 0.0512(11) 0.0271(8) 0.0219(7) 0.0049(6) -0.0003(7) -0.0181(8)
C15 0.0410(9) 0.0105(6) 0.0280(7) -0.0037(5) 0.0082(6) -0.0077(6)
C16 0.0349(9) 0.0192(7) 0.0398(9) 0.0064(6) 0.0036(7) -0.0044(6)
C17 0.0289(10) 0.0171(8) 0.0293(10) -0.0124(7) 0.0028(8) -0.0082(7)
C18 0.0276(11) 0.0350(12) 0.0498(14) -0.0188(10) 0.0072(9) -0.0010(9)
C17' 0.034(4) 0.013(3) 0.016(3) -0.004(2) 0.004(2) -0.011(2)
C18' 0.024(4) 0.035(5) 0.030(4) -0.012(3) 0.003(3) -0.012(3)
C19 0.0295(7) 0.0195(6) 0.0205(6) 0.0019(5) -0.0048(5) -0.0053(6)
C20 0.0327(8) 0.0169(6) 0.0306(8) 0.0004(5) -0.0114(6) -0.0095(6)
C21 0.0338(8) 0.0212(7) 0.0331(8) -0.0038(6) -0.0115(7) -0.0076(6)
C22 0.0438(11) 0.0360(10) 0.0667(14) -0.0049(9) -0.0269(10) -0.0165(9)
Sb1 0.02247(7) 0.01317(6) 0.01609(7) -0.00071(4) -0.00218(4) -0.00219(5)
F1 0.0329(5) 0.0227(4) 0.0318(5) 0.0048(4) -0.0059(4) -0.0115(4)
F2 0.0333(5) 0.0309(5) 0.0346(5) 0.0086(4) -0.0163(4) -0.0114(4)
F3 0.0507(7) 0.0402(6) 0.0429(6) -0.0250(5) 0.0179(5) -0.0161(5)

loop_
_atom_type_symbol
_atom_type_description
_atom_type_scat_dispersion_real
_atom_type_scat_dispersion_imag
_atom_type_scat_source
C C 0.0033 0.0016 'International Tables Vol C Tables 4.2.6.8 and 6.1.1.4'
H H 0.0000 0.0000 'International Tables Vol C Tables 4.2.6.8 and 6.1.1.4'
N N 0.0061 0.0033 'International Tables Vol C Tables 4.2.6.8 and 6.1.1.4'
F F 0.0171 0.0103 'International Tables Vol C Tables 4.2.6.8 and 6.1.1.4'
Fe Fe 0.3463 0.8444 'International Tables Vol C Tables 4.2.6.8 and 6.1.1.4'
Sb Sb -0.5866 1.5461 'International Tables Vol C Tables 4.2.6.8 and 6.1.1.4'

loop_
_geom_angle_atom_site_label_1
_geom_angle_atom_site_label_2
_geom_angle_atom_site_label_3
_geom_angle
_geom_angle_site_symmetry_1
_geom_angle_site_symmetry_3
_geom_angle_publ_flag
N3 Fe1 N3 180.0 2_666 . ?
N3 Fe1 N1 89.33(5) 2_666 2_666 ?
N3 Fe1 N1 90.67(5) . 2_666 ?
N3 Fe1 N1 90.67(5) 2_666 . ?
N3 Fe1 N1 89.33(5) . . ?
N1 Fe1 N1 180.00(7) 2_666 . ?
N3 Fe1 N2 90.47(5) 2_666 2_666 ?
N3 Fe1 N2 89.53(5) . 2_666 ?
N1 Fe1 N2 89.54(5) 2_666 2_666 ?
N1 Fe1 N2 90.46(5) . 2_666 ?
N3 Fe1 N2 89.53(5) 2_666 . ?
N3 Fe1 N2 90.47(5) . . ?
N1 Fe1 N2 90.46(5) 2_666 . ?
N1 Fe1 N2 89.54(5) . . ?
N2 Fe1 N2 180.00(2) 2_666 . ?
C1 N1 C4 105.29(11) . . ?
C1 N1 Fe1 126.90(9) . . ?
C4 N1 Fe1 127.76(9) . . ?
C9 N2 C6 105.51(11) . . ?
C9 N2 Fe1 126.68(9) . . ?
C6 N2 Fe1 127.81(9) . . ?
C19 N3 C20 106.11(13) . . ?
C19 N3 Fe1 125.77(11) . . ?
C20 N3 Fe1 128.11(10) . . ?
C19 N4 C21 108.85(13) . . ?
C19 N4 H4 125.0(18) . . ?
C21 N4 H4 126.2(18) . . ?
N1 C1 C10 125.15(13) . 2_666 ?
N1 C1 C2 110.67(12) . . ?
C10 C1 C2 124.18(13) 2_666 . ?
C3 C2 C1 106.62(12) . . ?
C3 C2 C11' 123.2(3) . . ?
C1 C2 C11' 127.7(3) . . ?
C3 C2 C11 128.88(18) . . ?
C1 C2 C11 124.21(17) . . ?
C2 C3 C4 106.55(12) . . ?
C2 C3 C13 127.97(13) . . ?
C4 C3 C13 125.45(13) . . ?
N1 C4 C5 124.90(12) . . ?
N1 C4 C3 110.86(12) . . ?
C5 C4 C3 124.24(12) . . ?
C6 C5 C4 125.21(12) . . ?
C6 C5 H5 117.4 . . ?
C4 C5 H5 117.4 . . ?
N2 C6 C5 124.76(12) . . ?
N2 C6 C7 110.88(12) . . ?
C5 C6 C7 124.35(12) . . ?
C8 C7 C6 106.21(12) . . ?
C8 C7 C15 128.28(13) . . ?
C6 C7 C15 125.48(13) . . ?
C7 C8 C9 106.75(12) . . ?
C7 C8 C17 127.94(14) . . ?
C9 C8 C17 125.24(15) . . ?
C7 C8 C17' 124.3(3) . . ?
C9 C8 C17' 122.8(3) . . ?
N2 C9 C10 125.39(13) . . ?
N2 C9 C8 110.64(12) . . ?
C10 C9 C8 123.97(13) . . ?
C9 C10 C1 125.39(14) . 2_666 ?
C9 C10 H10 117.3 . . ?
C1 C10 H10 117.3 2_666 . ?
C2 C11 C12 109.81(19) . . ?
C2 C11 H11A 109.7 . . ?
C12 C11 H11A 109.7 . . ?
C2 C11 H11B 109.7 . . ?
C12 C11 H11B 109.7 . . ?
H11A C11 H11B 108.2 . . ?
C11 C12 H12A 109.5 . . ?
C11 C12 H12B 109.4 . . ?
H12A C12 H12B 109.5 . . ?
C11 C12 H12C 109.5 . . ?
H12A C12 H12C 109.5 . . ?
H12B C12 H12C 109.5 . . ?
C2 C11' C12' 105.3(3) . . ?
C2 C11' H11C 110.7 . . ?
C12' C11' H11C 110.7 . . ?
C2 C11' H11D 110.7 . . ?
C12' C11' H11D 110.7 . . ?
H11C C11' H11D 108.8 . . ?
C11' C12' H12D 109.4 . . ?
C11' C12' H12E 109.4 . . ?
H12D C12' H12E 109.5 . . ?
C11' C12' H12F 109.6 . . ?
H12D C12' H12F 109.5 . . ?
H12E C12' H12F 109.5 . . ?
C3 C13 C14 112.35(13) . . ?
C3 C13 H13A 109.1 . . ?
C14 C13 H13A 109.1 . . ?
C3 C13 H13B 109.1 . . ?
C14 C13 H13B 109.1 . . ?
H13A C13 H13B 107.9 . . ?
C13 C14 H14A 109.5 . . ?
C13 C14 H14B 109.5 . . ?
H14A C14 H14B 109.5 . . ?
C13 C14 H14C 109.5 . . ?
H14A C14 H14C 109.5 . . ?
H14B C14 H14C 109.5 . . ?
C7 C15 C16 112.68(14) . . ?
C7 C15 H15A 109.1 . . ?
C16 C15 H15A 109.1 . . ?
C7 C15 H15B 109.1 . . ?
C16 C15 H15B 109.1 . . ?
H15A C15 H15B 107.8 . . ?
C15 C16 H16A 109.5 . . ?
C15 C16 H16B 109.5 . . ?
H16A C16 H16B 109.5 . . ?
C15 C16 H16C 109.5 . . ?
H16A C16 H16C 109.5 . . ?
H16B C16 H16C 109.5 . . ?
C8 C17 C18 110.15(16) . . ?
C8 C17 H17A 109.6 . . ?
C18 C17 H17A 109.6 . . ?
C8 C17 H17B 109.6 . . ?
C18 C17 H17B 109.6 . . ?
H17A C17 H17B 108.1 . . ?
C17 C18 H18A 109.4 . . ?
C17 C18 H18B 109.6 . . ?
H18A C18 H18B 109.5 . . ?
C17 C18 H18C 109.4 . . ?
H18A C18 H18C 109.5 . . ?
H18B C18 H18C 109.5 . . ?
C18' C17' C8 104.8(4) . . ?
C18' C17' H17C 110.8 . . ?
C8 C17' H17C 110.8 . . ?
C18' C17' H17D 110.8 . . ?
C8 C17' H17D 110.8 . . ?
H17C C17' H17D 108.9 . . ?
C17' C18' H18D 109.6 . . ?
C17' C18' H18E 109.3 . . ?
H18D C18' H18E 109.5 . . ?
C17' C18' H18F 109.6 . . ?
H18D C18' H18F 109.5 . . ?
H18E C18' H18F 109.5 . . ?
N3 C19 N4 110.14(14) . . ?
N3 C19 H19 124.9 . . ?
N4 C19 H19 124.9 . . ?
C21 C20 N3 109.94(14) . . ?
C21 C20 H20 125.0 . . ?
N3 C20 H20 125.0 . . ?
C20 C21 N4 104.96(15) . . ?
C20 C21 C22 132.52(16) . . ?
N4 C21 C22 122.51(15) . . ?
C21 C22 H22A 109.5 . . ?
C21 C22 H22B 109.5 . . ?
H22A C22 H22B 109.5 . . ?
C21 C22 H22C 109.5 . . ?
H22A C22 H22C 109.5 . . ?
H22B C22 H22C 109.5 . . ?
F3 Sb1 F3 180.0 2 . ?
F3 Sb1 F2 90.02(6) 2 2 ?
F3 Sb1 F2 89.98(6) . 2 ?
F3 Sb1 F2 89.98(6) 2 . ?
F3 Sb1 F2 90.02(6) . . ?
F2 Sb1 F2 180.0 2 . ?
F3 Sb1 F1 89.94(5) 2 . ?
F3 Sb1 F1 90.06(5) . . ?
F2 Sb1 F1 89.13(5) 2 . ?
F2 Sb1 F1 90.87(5) . . ?
F3 Sb1 F1 90.06(5) 2 2 ?
F3 Sb1 F1 89.94(5) . 2 ?
F2 Sb1 F1 90.87(5) 2 2 ?
F2 Sb1 F1 89.13(5) . 2 ?
F1 Sb1 F1 180.0 . 2 ?

loop_
_geom_bond_atom_site_label_1
_geom_bond_atom_site_label_2
_geom_bond_distance
_geom_bond_site_symmetry_2
_geom_bond_publ_flag
Fe1 N3 1.9688(12) 2_666 ?
Fe1 N3 1.9688(12) . ?
Fe1 N1 1.9956(12) 2_666 ?
Fe1 N1 1.9957(12) . ?
Fe1 N2 2.0065(11) 2_666 ?
Fe1 N2 2.0065(11) . ?
N1 C1 1.3785(17) . ?
N1 C4 1.3797(16) . ?
N2 C9 1.3714(18) . ?
N2 C6 1.3772(17) . ?
N3 C19 1.3238(18) . ?
N3 C20 1.384(2) . ?
N4 C19 1.347(2) . ?
N4 C21 1.377(2) . ?
N4 H4 0.83(3) . ?
C1 C10 1.3846(19) 2_666 ?
C1 C2 1.4481(19) . ?
C2 C3 1.367(2) . ?
C2 C11' 1.521(3) . ?
C2 C11 1.524(2) . ?
C3 C4 1.4444(19) . ?
C3 C13 1.5000(19) . ?
C4 C5 1.3902(18) . ?
C5 C6 1.382(2) . ?
C5 H5 0.9500 . ?
C6 C7 1.4494(19) . ?
C7 C8 1.365(2) . ?
C7 C15 1.5023(19) . ?
C8 C9 1.4512(19) . ?
C8 C17 1.514(2) . ?
C8 C17' 1.537(3) . ?
C9 C10 1.384(2) . ?
C10 H10 0.9500 . ?
C11 C12 1.529(3) . ?
C11 H11A 0.9900 . ?
C11 H11B 0.9900 . ?
C12 H12A 0.9800 . ?
C12 H12B 0.9800 . ?
C12 H12C 0.9800 . ?
C11' C12' 1.533(4) . ?
C11' H11C 0.9900 . ?
C11' H11D 0.9900 . ?
C12' H12D 0.9800 . ?
C12' H12E 0.9800 . ?
C12' H12F 0.9800 . ?
C13 C14 1.527(2) . ?
C13 H13A 0.9900 . ?
C13 H13B 0.9900 . ?
C14 H14A 0.9800 . ?
C14 H14B 0.9800 . ?
C14 H14C 0.9800 . ?
C15 C16 1.532(3) . ?
C15 H15A 0.9900 . ?
C15 H15B 0.9900 . ?
C16 H16A 0.9800 . ?
C16 H16B 0.9800 . ?
C16 H16C 0.9800 . ?
C17 C18 1.533(3) . ?
C17 H17A 0.9900 . ?
C17 H17B 0.9900 . ?
C18 H18A 0.9800 . ?
C18 H18B 0.9800 . ?
C18 H18C 0.9800 . ?
C17' C18' 1.534(4) . ?
C17' H17C 0.9900 . ?
C17' H17D 0.9900 . ?
C18' H18D 0.9800 . ?
C18' H18E 0.9800 . ?
C18' H18F 0.9800 . ?
C19 H19 0.9500 . ?
C20 C21 1.362(2) . ?
C20 H20 0.9500 . ?
C21 C22 1.487(3) . ?
C22 H22A 0.9800 . ?
C22 H22B 0.9800 . ?
C22 H22C 0.9800 . ?
Sb1 F3 1.8630(11) 2 ?
Sb1 F3 1.8630(11) . ?
Sb1 F2 1.8735(10) 2 ?
Sb1 F2 1.8736(10) . ?
Sb1 F1 1.8901(10) . ?
Sb1 F1 1.8902(10) 2 ?

loop_
_geom_hbond_atom_site_label_D
_geom_hbond_atom_site_label_H
_geom_hbond_atom_site_label_A
_geom_hbond_distance_DH
_geom_hbond_distance_HA
_geom_hbond_distance_DA
_geom_hbond_angle_DHA
_geom_hbond_site_symmetry_A
_geom_hbond_publ_flag
N4 H4 F1 0.83(3) 2.11(3) 2.9219(16) 165(3) 1_656 yes
C19 H19 F2 0.95 2.47 3.1873(18) 132.7 2_656 yes

loop_
_geom_torsion_atom_site_label_1
_geom_torsion_atom_site_label_2
_geom_torsion_atom_site_label_3
_geom_torsion_atom_site_label_4
_geom_torsion
_geom_torsion_site_symmetry_1
_geom_torsion_site_symmetry_2
_geom_torsion_site_symmetry_3
_geom_torsion_site_symmetry_4
_geom_torsion_publ_flag
C4 N1 C1 C10 179.32(15) . . . 2_666 ?
Fe1 N1 C1 C10 1.7(2) . . . 2_666 ?
C4 N1 C1 C2 -0.35(16) . . . . ?
Fe1 N1 C1 C2 -177.99(10) . . . . ?
N1 C1 C2 C3 0.07(18) . . . . ?
C10 C1 C2 C3 -179.60(16) 2_666 . . . ?
N1 C1 C2 C11' 162.4(2) . . . . ?
C10 C1 C2 C11' -17.3(3) 2_666 . . . ?
N1 C1 C2 C11 -174.28(17) . . . . ?
C10 C1 C2 C11 6.0(3) 2_666 . . . ?
C1 C2 C3 C4 0.22(17) . . . . ?
C11' C2 C3 C4 -163.1(2) . . . . ?
C11 C2 C3 C4 174.23(18) . . . . ?
C1 C2 C3 C13 178.37(15) . . . . ?
C11' C2 C3 C13 15.1(3) . . . . ?
C11 C2 C3 C13 -7.6(3) . . . . ?
C1 N1 C4 C5 -178.62(14) . . . . ?
Fe1 N1 C4 C5 -1.0(2) . . . . ?
C1 N1 C4 C3 0.49(16) . . . . ?
Fe1 N1 C4 C3 178.10(10) . . . . ?
C2 C3 C4 N1 -0.46(17) . . . . ?
C13 C3 C4 N1 -178.66(14) . . . . ?
C2 C3 C4 C5 178.66(14) . . . . ?
C13 C3 C4 C5 0.5(2) . . . . ?
N1 C4 C5 C6 0.8(2) . . . . ?
C3 C4 C5 C6 -178.18(14) . . . . ?
C9 N2 C6 C5 -178.48(14) . . . . ?
Fe1 N2 C6 C5 1.2(2) . . . . ?
C9 N2 C6 C7 0.61(17) . . . . ?
Fe1 N2 C6 C7 -179.67(10) . . . . ?
C4 C5 C6 N2 -0.9(2) . . . . ?
C4 C5 C6 C7 -179.91(14) . . . . ?
N2 C6 C7 C8 -1.22(18) . . . . ?
C5 C6 C7 C8 177.88(15) . . . . ?
N2 C6 C7 C15 176.82(15) . . . . ?
C5 C6 C7 C15 -4.1(3) . . . . ?
C6 C7 C8 C9 1.25(19) . . . . ?
C15 C7 C8 C9 -176.71(17) . . . . ?
C6 C7 C8 C17 -175.86(17) . . . . ?
C15 C7 C8 C17 6.2(3) . . . . ?
C6 C7 C8 C17' 154.0(3) . . . . ?
C15 C7 C8 C17' -24.0(4) . . . . ?
C6 N2 C9 C10 -179.74(16) . . . . ?
Fe1 N2 C9 C10 0.5(2) . . . . ?
C6 N2 C9 C8 0.19(18) . . . . ?
Fe1 N2 C9 C8 -179.53(11) . . . . ?
C7 C8 C9 N2 -1.0(2) . . . . ?
C17 C8 C9 N2 176.26(16) . . . . ?
C17' C8 C9 N2 -154.2(3) . . . . ?
C7 C8 C9 C10 178.98(16) . . . . ?
C17 C8 C9 C10 -3.8(3) . . . . ?
C17' C8 C9 C10 25.8(4) . . . . ?
N2 C9 C10 C1 0.5(3) . . . 2_666 ?
C8 C9 C10 C1 -179.46(17) . . . 2_666 ?
C3 C2 C11 C12 99.3(3) . . . . ?
C1 C2 C11 C12 -87.6(3) . . . . ?
C3 C2 C11' C12' -95.5(4) . . . . ?
C1 C2 C11' C12' 104.9(4) . . . . ?
C2 C3 C13 C14 -91.4(2) . . . . ?
C4 C3 C13 C14 86.41(19) . . . . ?
C8 C7 C15 C16 97.9(2) . . . . ?
C6 C7 C15 C16 -79.7(2) . . . . ?
C7 C8 C17 C18 -95.3(2) . . . . ?
C9 C8 C17 C18 88.1(2) . . . . ?
C7 C8 C17' C18' 101.5(6) . . . . ?
C9 C8 C17' C18' -110.0(5) . . . . ?
C20 N3 C19 N4 0.02(19) . . . . ?
Fe1 N3 C19 N4 -179.61(10) . . . . ?
C21 N4 C19 N3 -0.1(2) . . . . ?
C19 N3 C20 C21 0.02(19) . . . . ?
Fe1 N3 C20 C21 179.64(12) . . . . ?
N3 C20 C21 N4 -0.1(2) . . . . ?
N3 C20 C21 C22 179.0(2) . . . . ?
C19 N4 C21 C20 0.1(2) . . . . ?
C19 N4 C21 C22 -179.14(19) . . . . ?
